data_1557426
loop_
_publ_author_name
'Jiang, Fan'
'Wang, Chang-Feng'
'Wu, Ya-Xing'
'Li, Hui-Hui'
'Shi, Chao'
'Ye, Heng-Yun'
'Zhang, Yi'

_publ_section_title
;
 Nonlinear Optical and Photoluminescence Bistable Responses Accompanied by
 Tunable Dielectric Behaviors in Crown Inclusions
;
_journal_name_full 'The Journal of Physical Chemistry C'
_journal_paper_doi 10.1021/acs.jpcc.0c01122
_journal_year 2020
_chemical_formula_moiety 'C12 H24 O6, C7 H9 F N, Cl O5'
_chemical_formula_sum 'C19 H33 Cl F N O11'
_chemical_formula_weight 505.91
_space_group_crystal_system orthorhombic
_space_group_IT_number 36
_space_group_name_Hall 'C 2c -2'
_space_group_name_H-M_alt 'C m c 21'
_atom_sites_solution_hydrogens geom
_audit_creation_method SHELXL-2013
_cell_angle_alpha 90
_cell_angle_beta 90
_cell_angle_gamma 90
_cell_formula_units_Z 4
_cell_length_a 11.1097(13)
_cell_length_b 18.090(2)
_cell_length_c 12.2804(17)
_cell_measurement_reflns_used 1030
_cell_measurement_temperature 293(2)
_cell_measurement_theta_max 18.6680
_cell_measurement_theta_min 2.2290
_cell_volume 2468.0(5)
_computing_structure_refinement 'SHELXL-2013 (Sheldrick, 2013)'
_diffrn_ambient_temperature 293(2)
_diffrn_measured_fraction_theta_full 0.974
_diffrn_measured_fraction_theta_max 0.998
_diffrn_measurement_device_type 'XtaLAB Mini II'
_diffrn_radiation_type MoK\a
_diffrn_radiation_wavelength 0.71073
_diffrn_reflns_av_R_equivalents 0.0345
_diffrn_reflns_av_unetI/netI 0.0637
_diffrn_reflns_Laue_measured_fraction_full 0.974
_diffrn_reflns_Laue_measured_fraction_max 0.998
_diffrn_reflns_limit_h_max 12
_diffrn_reflns_limit_h_min -13
_diffrn_reflns_limit_k_max 21
_diffrn_reflns_limit_k_min -21
_diffrn_reflns_limit_l_max 14
_diffrn_reflns_limit_l_min -14
_diffrn_reflns_number 6396
_diffrn_reflns_point_group_measured_fraction_full 0.911
_diffrn_reflns_point_group_measured_fraction_max 0.933
_diffrn_reflns_theta_full 25.242
_diffrn_reflns_theta_max 24.977
_diffrn_reflns_theta_min 2.151
_exptl_absorpt_coefficient_mu 0.218
_exptl_crystal_density_diffrn 1.362
_exptl_crystal_description needle
_exptl_crystal_F_000 1072
_refine_diff_density_max 0.473
_refine_diff_density_min -0.327
_refine_diff_density_rms 0.095
_refine_ls_abs_structure_details
;
 Flack x determined using 315 quotients [(I+)-(I-)]/[(I+)+(I-)]
 (Parsons and Flack (2004), Acta Cryst. A60, s61).
;
_refine_ls_abs_structure_Flack 0.02(8)
_refine_ls_extinction_method none
_refine_ls_goodness_of_fit_ref 1.041
_refine_ls_hydrogen_treatment constr
_refine_ls_matrix_type full
_refine_ls_number_parameters 167
_refine_ls_number_reflns 2144
_refine_ls_number_restraints 75
_refine_ls_restrained_S_all 1.066
_refine_ls_R_factor_all 0.2032
_refine_ls_R_factor_gt 0.1126
_refine_ls_shift/su_max 0.000
_refine_ls_shift/su_mean 0.000
_refine_ls_structure_factor_coef Fsqd
_refine_ls_weighting_details
;
 w=1/[\s^2^(Fo^2^)+(0.2000P)^2^]
 where P=(Fo^2^+2Fc^2^)/3
;
_refine_ls_weighting_scheme calc
_refine_ls_wR_factor_gt 0.2849
_refine_ls_wR_factor_ref 0.3462
_reflns_Friedel_coverage 0.778
_reflns_Friedel_fraction_full 0.841
_reflns_Friedel_fraction_max 0.861
_reflns_number_gt 951
_reflns_number_total 2144
_reflns_threshold_expression 'I > 2\s(I)'
_cod_data_source_file jp0c01122_si_002.cif
_cod_data_source_block 45
_cod_database_code 1557426
_shelx_space_group_comment
;
The symmetry employed for this shelxl refinement is uniquely defined
by the following loop, which should always be used as a source of
symmetry information in preference to the above space-group names.
They are only intended as comments.
;
_shelxl_version_number 2013-2

loop_
_space_group_symop_operation_xyz
'x, y, z'
'-x, -y, z+1/2'
'x, -y, z+1/2'
'-x, y, z'
'x+1/2, y+1/2, z'
'-x+1/2, -y+1/2, z+1/2'
'x+1/2, -y+1/2, z+1/2'
'-x+1/2, y+1/2, z'

loop_
_atom_site_label
_atom_site_type_symbol
_atom_site_fract_x
_atom_site_fract_y
_atom_site_fract_z
_atom_site_U_iso_or_equiv
_atom_site_adp_type
_atom_site_occupancy
_atom_site_site_symmetry_order
_atom_site_calc_flag
_atom_site_refinement_flags_posn
_atom_site_refinement_flags_adp
_atom_site_refinement_flags_occupancy
_atom_site_disorder_assembly
_atom_site_disorder_group
C1 C 0.0000 0.4796(10) 0.417(2) 0.104(8) Uani 1 2 d S T P . .
H1A H 0.0708 0.5016 0.3843 0.125 Uiso 0.5 1 calc R U P . .
H1B H -0.0708 0.5016 0.3843 0.125 Uiso 0.5 1 calc R U P . .
C2 C 0.0000 0.3956(9) 0.3983(12) 0.066(5) Uani 1 2 d S T P . .
C3 C 0.1067(10) 0.3576(8) 0.3936(9) 0.071(3) Uani 1 1 d . . . . .
H3 H 0.1790 0.3828 0.4026 0.085 Uiso 1 1 calc R U . . .
C4 C 0.1079(11) 0.2821(9) 0.3758(11) 0.088(4) Uani 1 1 d . . . . .
H4 H 0.1799 0.2569 0.3653 0.106 Uiso 1 1 calc R U . . .
C5 C 0.0000 0.2455(11) 0.3739(18) 0.098(6) Uani 1 2 d S T P . .
C6 C 0.101(2) 0.6899(12) 0.5552(18) 0.139(7) Uani 1 1 d . U . . .
H6A H 0.0994 0.7356 0.5965 0.167 Uiso 1 1 calc R U . . .
H6B H 0.1052 0.7024 0.4784 0.167 Uiso 1 1 calc R U . . .
C7 C 0.2119(18) 0.6463(12) 0.5862(19) 0.121(6) Uani 1 1 d . U . . .
H7A H 0.2832 0.6770 0.5805 0.145 Uiso 1 1 calc R U . . .
H7B H 0.2052 0.6289 0.6607 0.145 Uiso 1 1 calc R U . . .
C8 C 0.319(2) 0.5454(14) 0.552(2) 0.158(8) Uani 1 1 d . U . . .
H8A H 0.3796 0.5808 0.5741 0.190 Uiso 1 1 calc R U . . .
H8B H 0.3509 0.5205 0.4879 0.190 Uiso 1 1 calc R U . . .
C9 C 0.313(2) 0.4910(16) 0.636(2) 0.152(7) Uani 1 1 d . U . . .
H9A H 0.3877 0.4630 0.6361 0.183 Uiso 1 1 calc R U . . .
H9B H 0.3066 0.5158 0.7056 0.183 Uiso 1 1 calc R U . . .
C10 C 0.222(2) 0.3873(12) 0.706(2) 0.142(7) Uani 1 1 d D U . . .
H10A H 0.2886 0.3539 0.6930 0.170 Uiso 1 1 calc R U . . .
H10B H 0.2308 0.4088 0.7775 0.170 Uiso 1 1 calc R U . . .
C11 C 0.1129(19) 0.3486(12) 0.6994(17) 0.135(7) Uani 1 1 d D U . . .
H11A H 0.1130 0.3247 0.6287 0.162 Uiso 1 1 calc R U . . .
H11B H 0.1189 0.3092 0.7528 0.162 Uiso 1 1 calc R U . . .
Cl1 Cl 0.0000 0.1245(3) 0.8664(5) 0.0836(17) Uani 1 2 d S T P . .
F1 F 0.0000 0.1700(7) 0.3533(13) 0.143(5) Uani 1 2 d S T P . .
N1 N 0.0000 0.4941(6) 0.5363(12) 0.060(4) Uani 1 2 d S T P . .
H1C H 0.0466 0.4611 0.5695 0.090 Uiso 0.5 1 calc R U P . .
H1D H -0.0748 0.4906 0.5617 0.090 Uiso 0.5 1 calc R U P . .
H1E H 0.0282 0.5394 0.5488 0.090 Uiso 0.5 1 calc R U P . .
O1 O 0.0000 0.0508(9) 0.849(2) 0.170(8) Uani 1 2 d S TU P . .
O2 O 0.0000 0.124(2) 0.985(4) 0.29(2) Uani 1 2 d S TU P . .
O3 O 0.0000 0.143(2) 0.749(6) 0.34(3) Uani 1 2 d S T P . .
O4 O 0.1011(10) 0.1651(10) 0.8579(19) 0.189(8) Uani 1 1 d . . . . .
O5 O 0.0000 0.6505(11) 0.5751(16) 0.133(6) Uani 1 2 d S TU P . .
O6 O 0.2201(14) 0.5870(9) 0.5155(13) 0.143(5) Uani 1 1 d . U . . .
O7 O 0.2213(11) 0.4440(9) 0.6254(12) 0.127(4) Uani 1 1 d . U . . .
O8 O 0.0000 0.3777(12) 0.7118(18) 0.143(7) Uani 1 2 d S TU P . .

loop_
_atom_site_aniso_label
_atom_site_aniso_U_11
_atom_site_aniso_U_22
_atom_site_aniso_U_33
_atom_site_aniso_U_23
_atom_site_aniso_U_13
_atom_site_aniso_U_12
C1 0.15(2) 0.064(13) 0.101(19) 0.013(12) 0.000 0.000
C2 0.085(13) 0.064(10) 0.049(11) 0.003(8) 0.000 0.000
C3 0.044(6) 0.111(10) 0.057(8) -0.013(7) 0.000(5) -0.004(7)
C4 0.075(8) 0.121(11) 0.068(9) -0.031(9) -0.017(8) 0.022(8)
C5 0.14(2) 0.078(12) 0.073(14) -0.033(13) 0.000 0.000
C6 0.140(12) 0.136(12) 0.140(12) 0.012(10) 0.012(10) -0.028(10)
C7 0.129(11) 0.113(10) 0.119(11) -0.003(9) 0.012(9) -0.021(9)
C8 0.125(11) 0.164(13) 0.186(14) 0.015(11) 0.002(10) -0.003(8)
C9 0.125(11) 0.173(13) 0.158(13) -0.020(11) 0.006(10) -0.022(11)
C10 0.156(13) 0.133(12) 0.136(12) -0.005(10) 0.001(11) 0.034(11)
C11 0.139(12) 0.158(11) 0.107(11) -0.004(10) 0.003(10) 0.032(10)
Cl1 0.066(3) 0.071(3) 0.113(5) -0.001(4) 0.000 0.000
F1 0.195(14) 0.109(9) 0.126(13) -0.029(9) 0.000 0.000
N1 0.042(7) 0.042(6) 0.095(12) -0.005(7) 0.000 0.000
O1 0.222(18) 0.103(11) 0.186(18) -0.030(13) 0.000 0.000
O2 0.34(3) 0.26(3) 0.27(3) -0.02(2) 0.000 0.000
O3 0.51(8) 0.16(3) 0.35(7) 0.00(3) 0.000 0.000
O4 0.064(6) 0.218(14) 0.29(2) -0.020(18) -0.006(11) -0.014(8)
O5 0.149(11) 0.117(9) 0.134(11) 0.000(9) 0.000 0.000
O6 0.126(8) 0.151(9) 0.154(10) 0.008(8) -0.005(7) -0.012(7)
O7 0.099(8) 0.166(9) 0.115(8) -0.021(7) -0.021(6) 0.027(7)
O8 0.156(12) 0.146(11) 0.128(11) 0.005(9) 0.000 0.000

loop_
_atom_type_symbol
_atom_type_description
_atom_type_scat_dispersion_real
_atom_type_scat_dispersion_imag
_atom_type_scat_source
C C 0.0033 0.0016 'International Tables Vol C Tables 4.2.6.8 and 6.1.1.4'
H H 0.0000 0.0000 'International Tables Vol C Tables 4.2.6.8 and 6.1.1.4'
N N 0.0061 0.0033 'International Tables Vol C Tables 4.2.6.8 and 6.1.1.4'
O O 0.0106 0.0060 'International Tables Vol C Tables 4.2.6.8 and 6.1.1.4'
F F 0.0171 0.0103 'International Tables Vol C Tables 4.2.6.8 and 6.1.1.4'
Cl Cl 0.1484 0.1585 'International Tables Vol C Tables 4.2.6.8 and 6.1.1.4'

loop_
_geom_angle_atom_site_label_1
_geom_angle_atom_site_label_2
_geom_angle_atom_site_label_3
_geom_angle
_geom_angle_site_symmetry_1
_geom_angle_site_symmetry_3
_geom_angle_publ_flag
N1 C1 C2 108.9(15) . . ?
C3 C2 C3 119.5(16) 4 . ?
C3 C2 C1 120.1(8) 4 . ?
C3 C2 C1 120.1(8) . . ?
C2 C3 C4 120.7(12) . . ?
C5 C4 C3 118.2(13) . . ?
C4 C5 C4 122.1(18) . 4 ?
C4 C5 F1 118.6(9) . . ?
C4 C5 F1 118.6(9) 4 . ?
O5 C6 C7 110.9(18) . . ?
O6 C7 C6 107.4(19) . . ?
O6 C8 C9 124(2) . . ?
O7 C9 C8 114(2) . . ?
C11 C10 O7 109(2) . . ?
O8 C11 C10 126(2) . . ?
O4 Cl1 O4 113.2(14) . 4 ?
O4 Cl1 O1 121.7(7) . . ?
O4 Cl1 O1 121.7(7) 4 . ?
O4 Cl1 O2 94.7(13) . . ?
O4 Cl1 O2 94.7(13) 4 . ?
O1 Cl1 O2 98(2) . . ?
O4 Cl1 O3 78.7(13) . . ?
O4 Cl1 O3 78.7(13) 4 . ?
O1 Cl1 O3 94(2) . . ?
O2 Cl1 O3 168(2) . . ?
Cl1 O3 O4 47.5(19) . 4 ?
C6 O5 C6 113(3) . 4 ?
C7 O6 C8 105.5(18) . . ?
C9 O7 C10 112.9(18) . . ?
C11 O8 C11 133(3) 4 . ?

loop_
_geom_bond_atom_site_label_1
_geom_bond_atom_site_label_2
_geom_bond_distance
_geom_bond_site_symmetry_2
_geom_bond_publ_flag
C1 N1 1.48(2) . ?
C1 C2 1.54(3) . ?
C2 C3 1.372(14) 4 ?
C2 C3 1.372(14) . ?
C3 C4 1.383(19) . ?
C4 C5 1.369(16) . ?
C5 C4 1.369(16) 4 ?
C5 F1 1.39(2) . ?
C6 O5 1.36(2) . ?
C6 C7 1.51(3) . ?
C7 O6 1.38(2) . ?
C8 O6 1.40(3) . ?
C8 C9 1.43(3) . ?
C9 O7 1.33(3) . ?
C10 C11 1.399(3) . ?
C10 O7 1.42(3) . ?
C11 O8 1.37(2) . ?
Cl1 O4 1.346(14) . ?
Cl1 O4 1.346(14) 4 ?
Cl1 O1 1.351(17) . ?
Cl1 O2 1.46(5) . ?
Cl1 O3 1.47(7) . ?
O3 O4 1.79(5) 4 ?
O5 C6 1.36(2) 4 ?
O8 C11 1.37(2) 4 ?

loop_
_geom_hbond_atom_site_label_D
_geom_hbond_atom_site_label_H
_geom_hbond_atom_site_label_A
_geom_hbond_distance_DH
_geom_hbond_distance_HA
_geom_hbond_distance_DA
_geom_hbond_angle_DHA
_geom_hbond_site_symmetry_A
N1 H1E O6 0.89 2.34 2.978(16) 129.1 .
N1 H1E O5 0.89 2.06 2.87(2) 150.6 .
N1 H1D O7 0.89 1.99 2.839(14) 158.5 4
N1 H1D O6 0.89 2.44 2.978(16) 118.9 4
N1 H1C O8 0.89 2.37 3.01(2) 129.8 .
N1 H1C O7 0.89 2.08 2.839(14) 142.5 .
N1 H1C O7 0.89 2.08 2.839(14) 142.5 .
N1 H1C O8 0.89 2.37 3.01(2) 129.8 .
N1 H1D O6 0.89 2.44 2.978(16) 118.9 4
N1 H1D O7 0.89 1.99 2.839(14) 158.5 4
N1 H1E O5 0.89 2.06 2.87(2) 150.6 .
N1 H1E O6 0.89 2.34 2.978(16) 129.1 .

loop_
_geom_torsion_atom_site_label_1
_geom_torsion_atom_site_label_2
_geom_torsion_atom_site_label_3
_geom_torsion_atom_site_label_4
_geom_torsion
_geom_torsion_site_symmetry_1
_geom_torsion_site_symmetry_2
_geom_torsion_site_symmetry_3
_geom_torsion_site_symmetry_4
_geom_torsion_publ_flag
N1 C1 C2 C3 87.6(13) . . . 4 ?
N1 C1 C2 C3 -87.6(13) . . . . ?
C3 C2 C3 C4 5(2) 4 . . . ?
C1 C2 C3 C4 -179.6(16) . . . . ?
C2 C3 C4 C5 -6(2) . . . . ?
C3 C4 C5 C4 8(3) . . . 4 ?
C3 C4 C5 F1 178.4(15) . . . . ?
O5 C6 C7 O6 67(2) . . . . ?
O6 C8 C9 O7 47(4) . . . . ?
O7 C10 C11 O8 -59(3) . . . . ?
O4 Cl1 O3 O4 -116.7(16) . . . 4 ?
O1 Cl1 O3 O4 121.6(8) . . . 4 ?
O2 Cl1 O3 O4 -58.4(8) . . . 4 ?
C7 C6 O5 C6 175.8(13) . . . 4 ?
C6 C7 O6 C8 -176.2(18) . . . . ?
C9 C8 O6 C7 85(3) . . . . ?
C8 C9 O7 C10 176(2) . . . . ?
C11 C10 O7 C9 170(2) . . . . ?
C10 C11 O8 C11 174(2) . . . 4 ?
